data_7006059
loop_
_publ_author_name
'Kiebach, Ragnar'
'N\"ather, Christian'
'K\"ogerler, Paul'
'Bensch, Wolfgang'

_publ_section_title
;
 [V(IV)15Sb(III)6O42]6-: an antimony analogue of the molecular magnet
 [V15As6O42(H2O)]6-.
;
_journal_issue 30
_journal_name_full 'Dalton transactions (Cambridge, England : 2003)'
_journal_page_first 3221
_journal_page_last 3223
_journal_paper_doi 10.1039/b708744f
_journal_year 2007
_chemical_formula_sum 'C12 H43.83 N8 O43.83 Sb6 V15'
_chemical_formula_weight 2496.32
_chemical_name_systematic
;
?
;
_space_group_IT_number 148
_symmetry_cell_setting trigonal
_symmetry_space_group_name_Hall '-R 3'
_symmetry_space_group_name_H-M 'R -3 :H'
_atom_sites_solution_hydrogens geom
_atom_sites_solution_primary direct
_atom_sites_solution_secondary difmap
_audit_creation_method SHELXL-97
_cell_angle_alpha 90.00
_cell_angle_beta 90.00
_cell_angle_gamma 120.00
_cell_formula_units_Z 18
_cell_length_a 21.5209(9)
_cell_length_b 21.5209(9)
_cell_length_c 72.662(4)
_cell_measurement_reflns_used 8000
_cell_measurement_temperature 293(2)
_cell_measurement_theta_max 22
_cell_measurement_theta_min 15
_cell_volume 29145(2)
_computing_cell_refinement 'STOE IPDS program package'
_computing_data_collection 'STOE IPDS program package'
_computing_data_reduction 'STOE IPDS program package'
_computing_molecular_graphics 'XP in SHELXTL-PC'
_computing_publication_material 'CIHTAB in SHELXL97'
_computing_structure_refinement 'SHELXL-97 (Sheldrick, 1997)'
_computing_structure_solution 'SHELXS-97 (Sheldrick, 1990)'
_diffrn_ambient_temperature 293(2)
_diffrn_measured_fraction_theta_full 0.996
_diffrn_measured_fraction_theta_max 0.996
_diffrn_measurement_device_type STOE-IPDS-1
_diffrn_measurement_method 'Phi scans'
_diffrn_radiation_monochromator graphite
_diffrn_radiation_source 'fine-focus sealed tube'
_diffrn_radiation_type MoK\a
_diffrn_radiation_wavelength 0.71073
_diffrn_reflns_av_R_equivalents 0.0618
_diffrn_reflns_av_sigmaI/netI 0.0506
_diffrn_reflns_limit_h_max 25
_diffrn_reflns_limit_h_min -25
_diffrn_reflns_limit_k_max 23
_diffrn_reflns_limit_k_min -25
_diffrn_reflns_limit_l_max 79
_diffrn_reflns_limit_l_min -86
_diffrn_reflns_number 44465
_diffrn_reflns_theta_full 25.35
_diffrn_reflns_theta_max 25.35
_diffrn_reflns_theta_min 2.25
_diffrn_standards_decay_% 0
_diffrn_standards_interval_count 0
_diffrn_standards_number 0
_exptl_absorpt_coefficient_mu 4.599
_exptl_absorpt_correction_T_max 0.401
_exptl_absorpt_correction_T_min 0.353
_exptl_absorpt_correction_type numerical
_exptl_crystal_colour prism
_exptl_crystal_density_diffrn 2.560
_exptl_crystal_density_method 'not measured'
_exptl_crystal_description brown
_exptl_crystal_F_000 21123
_exptl_crystal_size_max 0.3
_exptl_crystal_size_mid 0.2
_exptl_crystal_size_min 0.2
_refine_diff_density_max 4.842
_refine_diff_density_min -2.268
_refine_diff_density_rms 0.234
_refine_ls_extinction_method none
_refine_ls_goodness_of_fit_ref 1.023
_refine_ls_hydrogen_treatment constr
_refine_ls_matrix_type full
_refine_ls_number_parameters 762
_refine_ls_number_reflns 11849
_refine_ls_number_restraints 0
_refine_ls_restrained_S_all 1.023
_refine_ls_R_factor_all 0.0871
_refine_ls_R_factor_gt 0.0600
_refine_ls_shift/su_max 0.001
_refine_ls_shift/su_mean 0.000
_refine_ls_structure_factor_coef Fsqd
_refine_ls_weighting_details 'calc w=1/[\s^2^(Fo^2^)+(0.0918P)^2^+558.9031P] where P=(Fo^2^+2Fc^2^)/3'
_refine_ls_weighting_scheme calc
_refine_ls_wR_factor_gt 0.1471
_refine_ls_wR_factor_ref 0.1620
_reflns_number_gt 8597
_reflns_number_total 11849
_reflns_threshold_expression >2sigma(I)
_cod_data_source_file b708744f.txt
_cod_data_source_block rk312fin
_cod_original_sg_symbol_H-M R-3
_cod_database_code 7006059

loop_
_symmetry_equiv_pos_as_xyz
'x, y, z'
'-y, x-y, z'
'-x+y, -x, z'
'x+2/3, y+1/3, z+1/3'
'-y+2/3, x-y+1/3, z+1/3'
'-x+y+2/3, -x+1/3, z+1/3'
'x+1/3, y+2/3, z+2/3'
'-y+1/3, x-y+2/3, z+2/3'
'-x+y+1/3, -x+2/3, z+2/3'
'-x, -y, -z'
'y, -x+y, -z'
'x-y, x, -z'
'-x+2/3, -y+1/3, -z+1/3'
'y+2/3, -x+y+1/3, -z+1/3'
'x-y+2/3, x+1/3, -z+1/3'
'-x+1/3, -y+2/3, -z+2/3'
'y+1/3, -x+y+2/3, -z+2/3'
'x-y+1/3, x+2/3, -z+2/3'

loop_
_atom_site_label
_atom_site_type_symbol
_atom_site_fract_x
_atom_site_fract_y
_atom_site_fract_z
_atom_site_U_iso_or_equiv
_atom_site_adp_type
_atom_site_occupancy
_atom_site_symmetry_multiplicity
_atom_site_calc_flag
_atom_site_refinement_flags
_atom_site_disorder_assembly
_atom_site_disorder_group
Sb1 Sb 0.53258(4) 0.73439(3) 0.099358(10) 0.02529(17) Uani 1 1 d . . .
Sb2 Sb 0.43814(4) 0.78783(4) 0.068833(11) 0.02963(18) Uani 1 1 d . . .
Sb3 Sb 0.54371(4) 1.12847(4) 0.097465(10) 0.02740(17) Uani 1 1 d . . .
Sb4 Sb 0.70353(4) 1.23291(4) 0.071351(10) 0.02949(18) Uani 1 1 d . . .
Sb5 Sb 0.92625(4) 1.11916(4) 0.103801(11) 0.03016(18) Uani 1 1 d . . .
Sb6 Sb 0.88056(4) 0.96724(4) 0.074950(10) 0.02862(18) Uani 1 1 d . . .
V1 V 0.56907(10) 1.05804(9) 0.05315(3) 0.0286(4) Uani 1 1 d . . .
V2 V 0.62024(10) 0.82565(9) 0.05601(2) 0.0247(4) Uani 1 1 d . . .
V3 V 0.78347(9) 0.94201(9) 0.11900(2) 0.0244(4) Uani 1 1 d . . .
V4 V 0.71688(9) 1.16450(9) 0.11690(2) 0.0240(4) Uani 1 1 d . . .
V5 V 0.49355(9) 0.87530(9) 0.11461(3) 0.0258(4) Uani 1 1 d . . .
V6 V 0.85046(9) 1.11116(9) 0.05782(3) 0.0272(4) Uani 1 1 d . . .
V7 V 0.56758(10) 0.92663(9) 0.04293(2) 0.0271(4) Uani 1 1 d . . .
V8 V 0.71256(9) 0.83655(8) 0.08829(2) 0.0212(3) Uani 1 1 d . . .
V9 V 0.77366(9) 1.07369(9) 0.12919(2) 0.0231(4) Uani 1 1 d . . .
V10 V 0.58199(9) 1.02416(9) 0.12644(2) 0.0216(3) Uani 1 1 d . . .
V11 V 0.46986(9) 0.95371(9) 0.08289(3) 0.0283(4) Uani 1 1 d . . .
V12 V 0.75181(10) 0.95512(9) 0.04577(2) 0.0260(4) Uani 1 1 d . . .
V13 V 0.63098(9) 0.88207(9) 0.12826(2) 0.0210(3) Uani 1 1 d . . .
V14 V 0.72648(10) 1.11316(9) 0.04442(2) 0.0263(4) Uani 1 1 d . . .
V15 V 0.83118(9) 1.19751(9) 0.08820(3) 0.0252(4) Uani 1 1 d . . .
O1 O 0.5359(5) 1.0866(5) 0.03780(12) 0.043(2) Uani 1 1 d . . .
O2 O 0.6055(5) 0.7600(4) 0.04183(12) 0.0395(19) Uani 1 1 d . . .
O3 O 0.8264(5) 0.9242(6) 0.13453(13) 0.047(2) Uani 1 1 d . . .
O4 O 0.7317(5) 1.2264(4) 0.13181(13) 0.042(2) Uani 1 1 d . . .
O5 O 0.4256(5) 0.8291(5) 0.12788(14) 0.049(2) Uani 1 1 d . . .
O6 O 0.9219(4) 1.1575(5) 0.04530(13) 0.045(2) Uani 1 1 d . . .
O7 O 0.5238(5) 0.8963(5) 0.02359(13) 0.047(2) Uani 1 1 d . . .
O8 O 0.7296(4) 0.7719(4) 0.08896(11) 0.0336(17) Uani 1 1 d . . .
O9 O 0.8135(4) 1.1044(4) 0.14922(12) 0.0383(19) Uani 1 1 d . . .
O10 O 0.5471(4) 1.0337(5) 0.14536(12) 0.0382(19) Uani 1 1 d . . .
O11 O 0.3877(4) 0.9342(5) 0.08125(15) 0.046(2) Uani 1 1 d . . .
O12 O 0.7814(5) 0.9346(4) 0.02734(12) 0.0401(19) Uani 1 1 d . . .
O13 O 0.6169(4) 0.8403(4) 0.14777(10) 0.0349(18) Uani 1 1 d . . .
O14 O 0.7498(5) 1.1597(4) 0.02568(12) 0.045(2) Uani 1 1 d . . .
O15 O 0.8962(4) 1.2799(4) 0.08861(12) 0.0367(18) Uani 1 1 d . . .
O16 O 0.4523(4) 0.7195(4) 0.08377(12) 0.0378(19) Uani 1 1 d . . .
O17 O 0.6147(4) 1.2137(4) 0.08390(12) 0.0367(18) Uani 1 1 d . . .
O18 O 0.9442(4) 1.0506(4) 0.09037(13) 0.0394(19) Uani 1 1 d . . .
O19 O 0.6318(4) 1.0297(4) 0.04179(11) 0.0349(17) Uani 1 1 d . . .
O20 O 0.5287(4) 1.0592(4) 0.07793(11) 0.0332(17) Uani 1 1 d . . .
O21 O 0.6646(4) 1.1397(4) 0.05908(12) 0.0365(18) Uani 1 1 d . . .
O22 O 0.5094(4) 0.9544(4) 0.05840(11) 0.0313(17) Uani 1 1 d . . .
O23 O 0.6089(4) 0.7898(4) 0.08138(10) 0.0276(15) Uani 1 1 d . . .
O24 O 0.6495(4) 0.9124(4) 0.04236(11) 0.0317(17) Uani 1 1 d . . .
O25 O 0.7194(4) 0.8748(4) 0.06361(10) 0.0292(16) Uani 1 1 d . . .
O26 O 0.5364(4) 0.8376(4) 0.05834(12) 0.0364(18) Uani 1 1 d . . .
O27 O 0.6914(4) 0.8599(4) 0.11244(10) 0.0246(14) Uani 1 1 d . . .
O28 O 0.7215(4) 0.9702(4) 0.13157(10) 0.0269(15) Uani 1 1 d . . .
O29 O 0.8349(4) 1.0459(4) 0.11475(11) 0.0336(17) Uani 1 1 d . . .
O30 O 0.8073(4) 0.9215(4) 0.09408(11) 0.0319(17) Uani 1 1 d . . .
O31 O 0.6842(4) 1.0754(4) 0.12996(10) 0.0279(15) Uani 1 1 d . . .
O32 O 0.6139(4) 1.1120(4) 0.11103(10) 0.0263(15) Uani 1 1 d . . .
O33 O 0.8008(4) 1.1542(4) 0.11243(11) 0.0286(16) Uani 1 1 d . . .
O34 O 0.7440(4) 1.2067(4) 0.09199(11) 0.0339(17) Uani 1 1 d . . .
O35 O 0.5786(4) 0.9333(4) 0.12941(10) 0.0277(15) Uani 1 1 d . . .
O36 O 0.5473(4) 0.8228(4) 0.11166(11) 0.0297(16) Uani 1 1 d . . .
O37 O 0.5058(4) 0.9688(4) 0.10834(11) 0.0282(16) Uani 1 1 d . . .
O38 O 0.4602(4) 0.8580(4) 0.08849(12) 0.0355(18) Uani 1 1 d . . .
O39 O 0.8786(4) 1.1396(4) 0.08391(10) 0.0300(16) Uani 1 1 d . . .
O40 O 0.8013(4) 1.1638(4) 0.06294(10) 0.0263(15) Uani 1 1 d . . .
O41 O 0.7671(4) 1.0516(4) 0.04300(10) 0.0284(16) Uani 1 1 d . . .
O42 O 0.8340(4) 1.0137(4) 0.06272(11) 0.0316(17) Uani 1 1 d . . .
N1 N 0.3355(6) 1.0034(5) 0.14482(14) 0.037(2) Uani 1 1 d . . .
C1 C 0.3080(8) 0.9299(8) 0.1379(2) 0.055(4) Uani 1 1 d . . .
H1A H 0.3216 0.9324 0.1251 0.066 Uiso 1 1 calc R . .
H1B H 0.2560 0.9046 0.1385 0.066 Uiso 1 1 calc R . .
C2 C 0.3342(8) 0.8882(8) 0.1482(2) 0.050(3) Uani 1 1 d . . .
H2A H 0.3849 0.9190 0.1508 0.061 Uiso 1 1 calc R . .
H2B H 0.3291 0.8491 0.1405 0.061 Uiso 1 1 calc R . .
N2 N 0.2952(6) 0.8578(7) 0.16603(15) 0.048(3) Uani 1 1 d . . .
H1N H 0.3130 0.8332 0.1715 0.071 Uiso 1 1 calc R . .
H2N H 0.2487 0.8287 0.1638 0.071 Uiso 1 1 calc R . .
H3N H 0.3007 0.8934 0.1733 0.071 Uiso 1 1 calc R . .
C3 C 0.4057(7) 1.0512(7) 0.13602(17) 0.043(3) Uani 1 1 d . . .
H3A H 0.3978 1.0666 0.1242 0.051 Uiso 1 1 calc R . .
H3B H 0.4304 1.0244 0.1339 0.051 Uiso 1 1 calc R . .
C4 C 0.4526(8) 1.1160(7) 0.14751(18) 0.044(3) Uani 1 1 d . . .
H4A H 0.4936 1.1496 0.1403 0.053 Uiso 1 1 calc R . .
H4B H 0.4259 1.1395 0.1510 0.053 Uiso 1 1 calc R . .
N3 N 0.4780(6) 1.0972(5) 0.16426(14) 0.039(2) Uani 1 1 d . . .
H4N H 0.5056 1.1369 0.1707 0.059 Uiso 1 1 calc R . .
H5N H 0.5033 1.0764 0.1612 0.059 Uiso 1 1 calc R . .
H6N H 0.4405 1.0671 0.1711 0.059 Uiso 1 1 calc R . .
C5 C 0.2845(8) 1.0270(10) 0.1395(3) 0.064(5) Uani 1 1 d . . .
H5A H 0.2659 1.0085 0.1273 0.077 Uiso 1 1 calc R . .
H5B H 0.3099 1.0790 0.1388 0.077 Uiso 1 1 calc R . .
C6 C 0.2238(11) 1.0032(10) 0.1524(4) 0.098(8) Uani 1 1 d . . .
H6A H 0.1815 0.9922 0.1452 0.118 Uiso 1 1 calc R . .
H6B H 0.2153 0.9586 0.1579 0.118 Uiso 1 1 calc R . .
N4 N 0.2287(12) 1.0472(8) 0.1660(2) 0.102(7) Uani 1 1 d . . .
H7N H 0.1892 1.0258 0.1729 0.153 Uiso 1 1 calc R . .
H8N H 0.2333 1.0874 0.1613 0.153 Uiso 1 1 calc R . .
H9N H 0.2668 1.0575 0.1730 0.153 Uiso 1 1 calc R . .
N11 N 0.6498(6) 0.6564(5) 0.01652(13) 0.037(2) Uani 1 1 d . . .
C11 C 0.6899(8) 0.6310(8) 0.02751(18) 0.048(3) Uani 1 1 d . . .
H11A H 0.7406 0.6662 0.0268 0.058 Uiso 1 1 calc R . .
H11B H 0.6830 0.5866 0.0222 0.058 Uiso 1 1 calc R . .
C12 C 0.6677(9) 0.6184(7) 0.04746(19) 0.052(4) Uani 1 1 d . . .
H12A H 0.6164 0.5859 0.0483 0.062 Uiso 1 1 calc R . .
H12B H 0.6917 0.5961 0.0536 0.062 Uiso 1 1 calc R . .
N12 N 0.6862(7) 0.6866(6) 0.05689(17) 0.054(3) Uani 1 1 d . . .
H10N H 0.6725 0.6777 0.0686 0.081 Uiso 1 1 calc R . .
H11N H 0.6639 0.7069 0.0514 0.081 Uiso 1 1 calc R . .
H12N H 0.7334 0.7162 0.0564 0.081 Uiso 1 1 calc R . .
C13 C 0.6882(7) 0.6955(7) 0.00021(18) 0.043(3) Uani 1 1 d . . .
H13A H 0.6544 0.6878 -0.0096 0.052 Uiso 1 1 calc R . .
H13B H 0.7198 0.6784 -0.0040 0.052 Uiso 1 1 calc R . .
C14 C 0.7326(8) 0.7763(9) 0.0048(2) 0.059(4) Uani 1 1 d . . .
H14A H 0.7605 0.7833 0.0159 0.071 Uiso 1 1 calc R . .
H14B H 0.7653 0.8019 -0.0052 0.071 Uiso 1 1 calc R . .
N13 N 0.6830(8) 0.8044(6) 0.00763(18) 0.061(3) Uani 1 1 d . . .
H13N H 0.7081 0.8510 0.0102 0.091 Uiso 1 1 calc R . .
H14N H 0.6535 0.7812 0.0169 0.091 Uiso 1 1 calc R . .
H15N H 0.6575 0.7978 -0.0026 0.091 Uiso 1 1 calc R . .
C15 C 0.5789(7) 0.5931(6) 0.01065(19) 0.043(3) Uani 1 1 d . . .
H15A H 0.5857 0.5741 -0.0008 0.052 Uiso 1 1 calc R . .
H15B H 0.5635 0.5558 0.0199 0.052 Uiso 1 1 calc R . .
C16 C 0.5208(7) 0.6118(8) 0.0080(2) 0.056(4) Uani 1 1 d . . .
H16A H 0.5389 0.6549 0.0006 0.068 Uiso 1 1 calc R . .
H16B H 0.4806 0.5731 0.0016 0.068 Uiso 1 1 calc R . .
N14 N 0.4966(7) 0.6236(8) 0.0262(3) 0.096(6) Uani 1 1 d . . .
H16N H 0.4624 0.6348 0.0246 0.144 Uiso 1 1 calc R . .
H17N H 0.5336 0.6594 0.0321 0.144 Uiso 1 1 calc R . .
H18N H 0.4795 0.5838 0.0329 0.144 Uiso 1 1 calc R . .
O43 O 0.6705(18) 0.9909(18) 0.0871(5) 0.109(11) Uiso 0.50 1 d P . .
O44 O 0.558(2) 1.254(2) 0.1715(6) 0.127(12) Uiso 0.50 1 d P . .
O45 O 0.371(2) 0.779(2) 0.1721(6) 0.139(14) Uiso 0.50 1 d P . .
O46 O 0.3333 0.6667 0.0168(4) 0.095(7) Uiso 1 3 d S . .

loop_
_atom_site_aniso_label
_atom_site_aniso_U_11
_atom_site_aniso_U_22
_atom_site_aniso_U_33
_atom_site_aniso_U_23
_atom_site_aniso_U_13
_atom_site_aniso_U_12
Sb1 0.0251(3) 0.0216(3) 0.0259(4) 0.0048(3) -0.0005(3) 0.0092(3)
Sb2 0.0249(3) 0.0258(3) 0.0319(4) 0.0003(3) -0.0089(3) 0.0080(3)
Sb3 0.0294(4) 0.0298(4) 0.0264(4) 0.0007(3) -0.0032(3) 0.0174(3)
Sb4 0.0382(4) 0.0222(3) 0.0251(4) 0.0022(3) 0.0001(3) 0.0129(3)
Sb5 0.0208(3) 0.0315(4) 0.0355(4) -0.0062(3) -0.0001(3) 0.0111(3)
Sb6 0.0295(4) 0.0309(4) 0.0289(4) -0.0004(3) 0.0082(3) 0.0176(3)
V1 0.0336(9) 0.0275(9) 0.0237(10) -0.0003(7) -0.0101(7) 0.0144(8)
V2 0.0330(9) 0.0217(8) 0.0173(9) -0.0022(6) -0.0015(7) 0.0121(7)
V3 0.0241(8) 0.0306(9) 0.0199(9) -0.0052(7) -0.0027(7) 0.0147(7)
V4 0.0231(8) 0.0264(8) 0.0216(9) -0.0065(7) -0.0017(7) 0.0118(7)
V5 0.0214(8) 0.0291(9) 0.0278(10) 0.0078(7) 0.0032(7) 0.0134(7)
V6 0.0288(9) 0.0249(8) 0.0249(10) 0.0024(7) 0.0084(7) 0.0111(7)
V7 0.0321(9) 0.0242(8) 0.0205(9) 0.0004(7) -0.0071(7) 0.0108(7)
V8 0.0249(8) 0.0208(8) 0.0182(9) -0.0013(6) 0.0018(6) 0.0117(7)
V9 0.0219(8) 0.0301(9) 0.0184(9) -0.0074(7) -0.0036(6) 0.0139(7)
V10 0.0225(8) 0.0297(9) 0.0158(8) 0.0018(6) 0.0019(6) 0.0155(7)
V11 0.0225(8) 0.0237(8) 0.0359(11) 0.0028(7) -0.0077(7) 0.0096(7)
V12 0.0348(9) 0.0257(8) 0.0173(9) 0.0000(7) 0.0036(7) 0.0149(7)
V13 0.0246(8) 0.0281(8) 0.0126(8) 0.0028(6) 0.0018(6) 0.0150(7)
V14 0.0348(9) 0.0227(8) 0.0178(9) 0.0014(7) -0.0023(7) 0.0116(7)
V15 0.0233(8) 0.0226(8) 0.0267(10) -0.0019(7) 0.0031(7) 0.0091(7)
O1 0.046(5) 0.045(5) 0.038(5) 0.004(4) -0.010(4) 0.023(4)
O2 0.053(5) 0.037(4) 0.030(5) -0.010(3) -0.001(4) 0.024(4)
O3 0.045(5) 0.074(6) 0.038(5) 0.003(4) -0.004(4) 0.042(5)
O4 0.046(5) 0.037(4) 0.044(5) -0.021(4) -0.009(4) 0.021(4)
O5 0.038(5) 0.044(5) 0.064(7) 0.018(4) 0.028(4) 0.019(4)
O6 0.037(4) 0.047(5) 0.045(5) 0.009(4) 0.023(4) 0.016(4)
O7 0.054(5) 0.040(5) 0.036(5) 0.005(4) -0.016(4) 0.015(4)
O8 0.044(4) 0.033(4) 0.030(4) -0.006(3) -0.004(3) 0.024(4)
O9 0.039(4) 0.040(4) 0.034(5) -0.012(4) -0.011(4) 0.017(4)
O10 0.040(4) 0.055(5) 0.033(5) 0.002(4) 0.008(4) 0.035(4)
O11 0.025(4) 0.037(4) 0.075(7) 0.003(4) -0.008(4) 0.013(4)
O12 0.046(5) 0.037(4) 0.032(5) -0.002(3) 0.008(4) 0.017(4)
O13 0.045(4) 0.049(5) 0.018(4) 0.010(3) 0.004(3) 0.029(4)
O14 0.062(6) 0.030(4) 0.030(5) 0.007(3) -0.005(4) 0.014(4)
O15 0.032(4) 0.029(4) 0.045(5) 0.000(3) 0.006(3) 0.011(3)
O16 0.036(4) 0.023(4) 0.044(5) 0.005(3) -0.010(4) 0.007(3)
O17 0.042(4) 0.027(4) 0.042(5) 0.005(3) 0.002(4) 0.019(4)
O18 0.028(4) 0.044(5) 0.051(6) -0.007(4) 0.006(4) 0.022(4)
O19 0.042(4) 0.032(4) 0.029(4) -0.004(3) -0.001(3) 0.017(4)
O20 0.045(4) 0.025(4) 0.027(4) -0.002(3) -0.007(3) 0.016(3)
O21 0.040(4) 0.029(4) 0.039(5) -0.007(3) -0.009(4) 0.017(3)
O22 0.027(4) 0.026(4) 0.037(5) 0.002(3) -0.004(3) 0.011(3)
O23 0.032(4) 0.026(4) 0.022(4) -0.002(3) -0.001(3) 0.013(3)
O24 0.038(4) 0.026(4) 0.029(4) 0.005(3) -0.002(3) 0.015(3)
O25 0.033(4) 0.029(4) 0.023(4) 0.003(3) 0.006(3) 0.014(3)
O26 0.034(4) 0.032(4) 0.043(5) 0.012(4) 0.001(4) 0.016(3)
O27 0.027(4) 0.025(3) 0.021(4) 0.000(3) -0.002(3) 0.012(3)
O28 0.028(4) 0.034(4) 0.020(4) -0.007(3) -0.002(3) 0.016(3)
O29 0.031(4) 0.030(4) 0.039(5) -0.007(3) 0.005(3) 0.015(3)
O30 0.030(4) 0.031(4) 0.026(4) -0.004(3) 0.006(3) 0.009(3)
O31 0.025(4) 0.036(4) 0.023(4) -0.002(3) 0.000(3) 0.016(3)
O32 0.026(4) 0.026(4) 0.026(4) 0.000(3) -0.007(3) 0.013(3)
O33 0.024(4) 0.025(4) 0.032(4) 0.000(3) 0.003(3) 0.008(3)
O34 0.037(4) 0.042(4) 0.026(4) 0.003(3) 0.003(3) 0.022(4)
O35 0.026(4) 0.035(4) 0.026(4) -0.001(3) 0.000(3) 0.018(3)
O36 0.024(4) 0.037(4) 0.030(4) -0.007(3) -0.003(3) 0.017(3)
O37 0.021(3) 0.024(4) 0.038(5) 0.004(3) -0.001(3) 0.010(3)
O38 0.038(4) 0.028(4) 0.037(5) 0.003(3) -0.008(3) 0.014(3)
O39 0.030(4) 0.039(4) 0.023(4) -0.005(3) -0.002(3) 0.019(3)
O40 0.031(4) 0.025(3) 0.026(4) -0.001(3) -0.002(3) 0.016(3)
O41 0.036(4) 0.025(4) 0.018(4) -0.005(3) -0.010(3) 0.011(3)
O42 0.037(4) 0.028(4) 0.030(4) -0.001(3) -0.003(3) 0.016(3)
N1 0.053(6) 0.039(5) 0.023(5) 0.000(4) -0.003(4) 0.027(5)
C1 0.057(8) 0.058(9) 0.054(9) -0.017(7) -0.028(7) 0.032(7)
C2 0.054(8) 0.055(8) 0.054(9) -0.023(7) -0.009(7) 0.036(7)
N2 0.044(6) 0.063(7) 0.035(6) -0.017(5) -0.012(5) 0.026(6)
C3 0.048(7) 0.058(8) 0.027(6) 0.007(5) 0.007(5) 0.031(6)
C4 0.064(8) 0.037(6) 0.035(7) 0.018(5) 0.018(6) 0.029(6)
N3 0.044(6) 0.035(5) 0.031(6) 0.000(4) 0.006(4) 0.014(5)
C5 0.053(9) 0.076(11) 0.075(12) 0.040(9) 0.028(8) 0.041(8)
C6 0.070(12) 0.046(9) 0.17(2) -0.010(12) 0.042(13) 0.019(9)
N4 0.160(18) 0.062(9) 0.053(10) 0.021(7) 0.045(11) 0.033(11)
N11 0.058(6) 0.044(6) 0.019(5) 0.000(4) -0.002(4) 0.033(5)
C11 0.063(9) 0.059(8) 0.033(7) -0.011(6) -0.007(6) 0.039(7)
C12 0.075(10) 0.028(6) 0.039(8) -0.002(5) -0.019(7) 0.017(6)
N12 0.080(9) 0.049(7) 0.041(7) -0.005(5) -0.010(6) 0.037(6)
C13 0.051(7) 0.043(7) 0.034(7) 0.002(5) 0.008(6) 0.022(6)
C14 0.050(8) 0.065(9) 0.052(10) 0.002(7) 0.006(7) 0.020(7)
N13 0.086(9) 0.039(6) 0.041(7) 0.000(5) 0.007(6) 0.019(6)
C15 0.055(8) 0.029(6) 0.036(7) -0.001(5) 0.002(6) 0.014(6)
C16 0.037(7) 0.045(7) 0.078(11) -0.011(7) -0.003(7) 0.013(6)
N14 0.044(7) 0.059(9) 0.139(16) -0.045(9) 0.028(9) -0.008(6)

loop_
_atom_type_symbol
_atom_type_description
_atom_type_scat_dispersion_real
_atom_type_scat_dispersion_imag
_atom_type_scat_source
C C 0.0033 0.0016 'International Tables Vol C Tables 4.2.6.8 and 6.1.1.4'
H H 0.0000 0.0000 'International Tables Vol C Tables 4.2.6.8 and 6.1.1.4'
N N 0.0061 0.0033 'International Tables Vol C Tables 4.2.6.8 and 6.1.1.4'
O O 0.0106 0.0060 'International Tables Vol C Tables 4.2.6.8 and 6.1.1.4'
V V 0.3005 0.5294 'International Tables Vol C Tables 4.2.6.8 and 6.1.1.4'
Sb Sb -0.5866 1.5461 'International Tables Vol C Tables 4.2.6.8 and 6.1.1.4'

loop_
_geom_angle_atom_site_label_1
_geom_angle_atom_site_label_2
_geom_angle_atom_site_label_3
_geom_angle
_geom_angle_site_symmetry_1
_geom_angle_site_symmetry_3
_geom_angle_publ_flag
O16 Sb1 O23 96.7(3) . . ?
O16 Sb1 O36 97.1(3) . . ?
O23 Sb1 O36 91.9(3) . . ?
O38 Sb2 O16 96.0(3) . . ?
O38 Sb2 O26 94.7(4) . . ?
O16 Sb2 O26 95.3(3) . . ?
O20 Sb3 O17 95.9(3) . . ?
O20 Sb3 O32 94.3(3) . . ?
O17 Sb3 O32 96.3(3) . . ?
O34 Sb4 O21 94.4(3) . . ?
O34 Sb4 O17 96.3(3) . . ?
O21 Sb4 O17 97.1(3) . . ?
O39 Sb5 O18 97.2(3) . . ?
O39 Sb5 O29 93.1(3) . . ?
O18 Sb5 O29 95.3(3) . . ?
O42 Sb6 O30 95.2(3) . . ?
O42 Sb6 O18 95.4(3) . . ?
O30 Sb6 O18 94.2(3) . . ?
O1 V1 O19 109.9(4) . . ?
O1 V1 O21 106.0(4) . . ?
O19 V1 O21 78.0(3) . . ?
O1 V1 O22 113.9(4) . . ?
O19 V1 O22 83.5(3) . . ?
O21 V1 O22 139.7(3) . . ?
O1 V1 O20 110.0(4) . . ?
O19 V1 O20 140.0(3) . . ?
O21 V1 O20 93.3(3) . . ?
O22 V1 O20 78.4(3) . . ?
O1 V1 V7 113.9(3) . . ?
O19 V1 V7 41.4(2) . . ?
O21 V1 V7 115.0(2) . . ?
O22 V1 V7 42.8(2) . . ?
O20 V1 V7 116.6(2) . . ?
O1 V1 V14 109.1(3) . . ?
O19 V1 V14 38.1(2) . . ?
O21 V1 V14 40.3(2) . . ?
O22 V1 V14 116.6(2) . . ?
O20 V1 V14 126.0(2) . . ?
V7 V1 V14 78.16(7) . . ?
O1 V1 V11 119.3(3) . . ?
O19 V1 V11 114.3(2) . . ?
O21 V1 V11 122.0(3) . . ?
O22 V1 V11 38.7(2) . . ?
O20 V1 V11 39.8(2) . . ?
V7 V1 V11 78.68(7) . . ?
V14 V1 V11 131.41(7) . . ?
O2 V2 O24 109.8(4) . . ?
O2 V2 O25 109.6(4) . . ?
O24 V2 O25 83.1(3) . . ?
O2 V2 O26 111.9(4) . . ?
O24 V2 O26 78.0(3) . . ?
O25 V2 O26 138.2(3) . . ?
O2 V2 O23 108.5(4) . . ?
O24 V2 O23 141.4(3) . . ?
O25 V2 O23 80.4(3) . . ?
O26 V2 O23 91.7(3) . . ?
O2 V2 V12 109.9(3) . . ?
O24 V2 V12 41.2(2) . . ?
O25 V2 V12 42.9(2) . . ?
O26 V2 V12 114.7(2) . . ?
O23 V2 V12 119.1(2) . . ?
O2 V2 V8 113.1(3) . . ?
O24 V2 V8 116.4(2) . . ?
O25 V2 V8 39.4(2) . . ?
O26 V2 V8 122.7(3) . . ?
O23 V2 V8 41.1(2) . . ?
V12 V2 V8 80.55(6) . . ?
O2 V2 V7 115.7(3) . . ?
O24 V2 V7 37.6(2) . . ?
O25 V2 V7 113.6(2) . . ?
O26 V2 V7 40.5(2) . . ?
O23 V2 V7 123.5(2) . . ?
V12 V2 V7 76.64(6) . . ?
V8 V2 V7 130.67(7) . . ?
O3 V3 O27 113.4(4) . . ?
O3 V3 O28 107.9(4) . . ?
O27 V3 O28 81.5(3) . . ?
O3 V3 O29 108.4(4) . . ?
O27 V3 O29 137.4(3) . . ?
O28 V3 O29 78.6(3) . . ?
O3 V3 O30 109.9(4) . . ?
O27 V3 O30 80.4(3) . . ?
O28 V3 O30 142.0(3) . . ?
O29 V3 O30 92.8(3) . . ?
O3 V3 V13 112.3(3) . . ?
O27 V3 V13 41.5(2) . . ?
O28 V3 V13 40.6(2) . . ?
O29 V3 V13 114.0(2) . . ?
O30 V3 V13 117.7(2) . . ?
O3 V3 V8 118.2(4) . . ?
O27 V3 V8 39.4(2) . . ?
O28 V3 V8 114.6(2) . . ?
O29 V3 V8 121.9(3) . . ?
O30 V3 V8 41.0(2) . . ?
V13 V3 V8 78.72(6) . . ?
O3 V3 V9 111.4(4) . . ?
O27 V3 V9 113.2(2) . . ?
O28 V3 V9 38.5(2) . . ?
O29 V3 V9 40.3(2) . . ?
O30 V3 V9 125.1(2) . . ?
V13 V3 V9 76.74(6) . . ?
V8 V3 V9 129.88(7) . . ?
O4 V4 O31 108.2(4) . . ?
O4 V4 O33 113.1(4) . . ?
O31 V4 O33 82.4(3) . . ?
O4 V4 O32 108.6(4) . . ?
O31 V4 O32 77.9(3) . . ?
O33 V4 O32 137.6(3) . . ?
O4 V4 O34 110.1(4) . . ?
O31 V4 O34 141.6(3) . . ?
O33 V4 O34 79.7(3) . . ?
O32 V4 O34 93.1(3) . . ?
O4 V4 V9 111.8(3) . . ?
O31 V4 V9 41.4(2) . . ?
O33 V4 V9 41.7(2) . . ?
O32 V4 V9 114.3(2) . . ?
O34 V4 V9 117.5(2) . . ?
O4 V4 V15 117.7(3) . . ?
O31 V4 V15 114.9(2) . . ?
O33 V4 V15 39.0(2) . . ?
O32 V4 V15 122.4(2) . . ?
O34 V4 V15 40.7(2) . . ?
V9 V4 V15 78.73(6) . . ?
O4 V4 V10 111.2(3) . . ?
O31 V4 V10 37.7(2) . . ?
O33 V4 V10 113.7(2) . . ?
O32 V4 V10 40.3(2) . . ?
O34 V4 V10 125.5(2) . . ?
V9 V4 V10 77.09(6) . . ?
V15 V4 V10 130.55(7) . . ?
O5 V5 O35 109.7(5) . . ?
O5 V5 O37 112.9(4) . . ?
O35 V5 O37 82.5(3) . . ?
O5 V5 O36 108.6(4) . . ?
O35 V5 O36 78.2(3) . . ?
O37 V5 O36 138.0(3) . . ?
O5 V5 O38 108.8(5) . . ?
O35 V5 O38 141.3(3) . . ?
O37 V5 O38 79.7(3) . . ?
O36 V5 O38 92.8(3) . . ?
O5 V5 V10 113.2(4) . . ?
O35 V5 V10 41.0(2) . . ?
O37 V5 V10 42.1(2) . . ?
O36 V5 V10 114.1(2) . . ?
O38 V5 V10 117.4(2) . . ?
O5 V5 V11 116.3(4) . . ?
O35 V5 V11 115.3(2) . . ?
O37 V5 V11 39.1(2) . . ?
O36 V5 V11 122.6(2) . . ?
O38 V5 V11 40.6(2) . . ?
V10 V5 V11 79.21(6) . . ?
O5 V5 V13 113.1(4) . . ?
O35 V5 V13 37.9(2) . . ?
O37 V5 V13 113.5(2) . . ?
O36 V5 V13 40.4(2) . . ?
O38 V5 V13 124.5(3) . . ?
V10 V5 V13 76.56(6) . . ?
V11 V5 V13 130.21(7) . . ?
O6 V6 O41 112.0(4) . . ?
O6 V6 O40 112.0(4) . . ?
O41 V6 O40 84.1(3) . . ?
O6 V6 O42 111.3(4) . . ?
O41 V6 O42 77.4(3) . . ?
O40 V6 O42 136.6(3) . . ?
O6 V6 O39 107.1(4) . . ?
O41 V6 O39 140.8(3) . . ?
O40 V6 O39 79.0(3) . . ?
O42 V6 O39 91.2(3) . . ?
O6 V6 V14 113.8(4) . . ?
O41 V6 V14 41.9(2) . . ?
O40 V6 V14 43.0(2) . . ?
O42 V6 V14 113.8(2) . . ?
O39 V6 V14 117.6(2) . . ?
O6 V6 V15 114.0(3) . . ?
O41 V6 V15 116.4(2) . . ?
O40 V6 V15 38.9(2) . . ?
O42 V6 V15 120.7(2) . . ?
O39 V6 V15 40.2(2) . . ?
V14 V6 V15 79.91(7) . . ?
O6 V6 V12 115.8(3) . . ?
O41 V6 V12 37.7(2) . . ?
O40 V6 V12 114.5(2) . . ?
O42 V6 V12 39.8(2) . . ?
O39 V6 V12 123.1(2) . . ?
V14 V6 V12 77.25(7) . . ?
V15 V6 V12 130.08(7) . . ?
O7 V7 O24 107.8(4) . . ?
O7 V7 O19 111.0(4) . . ?
O24 V7 O19 89.8(3) . . ?
O7 V7 O22 106.5(4) . . ?
O24 V7 O22 145.2(3) . . ?
O19 V7 O22 82.9(3) . . ?
O7 V7 O26 104.2(4) . . ?
O24 V7 O26 76.0(3) . . ?
O19 V7 O26 144.6(4) . . ?
O22 V7 O26 90.6(3) . . ?
O7 V7 V1 109.4(3) . . ?
O24 V7 V1 126.3(2) . . ?
O19 V7 V1 40.9(2) . . ?
O22 V7 V1 42.7(2) . . ?
O26 V7 V1 128.1(3) . . ?
O7 V7 V2 109.1(3) . . ?
O24 V7 V2 37.3(2) . . ?
O19 V7 V2 121.3(3) . . ?
O22 V7 V2 123.4(2) . . ?
O26 V7 V2 38.8(2) . . ?
V1 V7 V2 141.52(8) . . ?
O8 V8 O27 112.4(4) . . ?
O8 V8 O25 113.1(4) . . ?
O27 V8 O25 134.5(3) . . ?
O8 V8 O30 102.5(4) . . ?
O27 V8 O30 80.6(3) . . ?
O25 V8 O30 88.9(3) . . ?
O8 V8 O23 104.6(4) . . ?
O27 V8 O23 90.6(3) . . ?
O25 V8 O23 79.1(3) . . ?
O30 V8 O23 152.8(3) . . ?
O8 V8 V3 112.5(3) . . ?
O27 V8 V3 39.5(2) . . ?
O25 V8 V3 117.6(2) . . ?
O30 V8 V3 41.1(2) . . ?
O23 V8 V3 125.8(2) . . ?
O8 V8 V2 112.6(3) . . ?
O27 V8 V2 119.6(2) . . ?
O25 V8 V2 38.9(2) . . ?
O30 V8 V2 124.8(2) . . ?
O23 V8 V2 40.3(2) . . ?
V3 V8 V2 134.89(7) . . ?
O9 V9 O28 105.6(4) . . ?
O9 V9 O31 106.7(4) . . ?
O28 V9 O31 90.5(3) . . ?
O9 V9 O33 109.2(4) . . ?
O28 V9 O33 145.1(3) . . ?
O31 V9 O33 82.0(3) . . ?
O9 V9 O29 107.2(4) . . ?
O28 V9 O29 78.0(3) . . ?
O31 V9 O29 146.0(3) . . ?
O33 V9 O29 89.4(3) . . ?
O9 V9 V4 108.0(3) . . ?
O28 V9 V4 127.0(2) . . ?
O31 V9 V4 41.0(2) . . ?
O33 V9 V4 41.7(2) . . ?
O29 V9 V4 126.9(3) . . ?
O9 V9 V3 108.9(3) . . ?
O28 V9 V3 38.7(2) . . ?
O31 V9 V3 123.8(2) . . ?
O33 V9 V3 123.1(2) . . ?
O29 V9 V3 39.4(2) . . ?
V4 V9 V3 143.03(8) . . ?
O10 V10 O31 106.5(4) . . ?
O10 V10 O35 104.3(4) . . ?
O31 V10 O35 91.0(3) . . ?
O10 V10 O37 110.0(4) . . ?
O31 V10 O37 143.4(3) . . ?
O35 V10 O37 82.2(3) . . ?
O10 V10 O32 108.4(4) . . ?
O31 V10 O32 77.3(3) . . ?
O35 V10 O32 147.2(3) . . ?
O37 V10 O32 89.2(3) . . ?
O10 V10 V5 107.3(3) . . ?
O31 V10 V5 126.8(2) . . ?
O35 V10 V5 41.3(2) . . ?
O37 V10 V5 41.6(2) . . ?
O32 V10 V5 126.8(2) . . ?
O10 V10 V4 109.8(3) . . ?
O31 V10 V4 37.9(2) . . ?
O35 V10 V4 124.3(2) . . ?
O37 V10 V4 122.7(2) . . ?
O32 V10 V4 39.5(2) . . ?
V5 V10 V4 142.82(8) . . ?
O11 V11 O37 113.8(4) . . ?
O11 V11 O22 110.5(4) . . ?
O37 V11 O22 135.7(3) . . ?
O11 V11 O20 105.8(4) . . ?
O37 V11 O20 90.5(3) . . ?
O22 V11 O20 78.7(3) . . ?
O11 V11 O38 102.2(4) . . ?
O37 V11 O38 79.0(3) . . ?
O22 V11 O38 90.7(3) . . ?
O20 V11 O38 151.9(3) . . ?
O11 V11 V5 112.3(4) . . ?
O37 V11 V5 38.7(2) . . ?
O22 V11 V5 119.7(2) . . ?
O20 V11 V5 125.3(2) . . ?
O38 V11 V5 40.4(2) . . ?
O11 V11 V1 114.2(4) . . ?
O37 V11 V1 117.9(2) . . ?
O22 V11 V1 38.8(2) . . ?
O20 V11 V1 39.8(2) . . ?
O38 V11 V1 124.7(3) . . ?
V5 V11 V1 133.48(7) . . ?
O12 V12 O24 105.7(4) . . ?
O12 V12 O41 108.8(4) . . ?
O24 V12 O41 92.2(3) . . ?
O12 V12 O25 108.3(4) . . ?
O24 V12 O25 81.3(3) . . ?
O41 V12 O25 142.7(3) . . ?
O12 V12 O42 109.5(4) . . ?
O24 V12 O42 144.8(3) . . ?
O41 V12 O42 76.5(3) . . ?
O25 V12 O42 87.9(3) . . ?
O12 V12 V2 106.0(3) . . ?
O24 V12 V2 40.9(2) . . ?
O41 V12 V2 127.9(2) . . ?
O25 V12 V2 41.3(2) . . ?
O42 V12 V2 125.3(2) . . ?
O12 V12 V6 112.3(3) . . ?
O24 V12 V6 123.9(2) . . ?
O41 V12 V6 37.4(2) . . ?
O25 V12 V6 121.1(2) . . ?
O42 V12 V6 39.2(2) . . ?
V2 V12 V6 141.75(8) . . ?
O13 V13 O35 106.1(4) . . ?
O13 V13 O28 104.6(4) . . ?
O35 V13 O28 91.4(3) . . ?
O13 V13 O27 109.8(4) . . ?
O35 V13 O27 144.1(3) . . ?
O28 V13 O27 81.2(3) . . ?
O13 V13 O36 108.2(4) . . ?
O35 V13 O36 78.2(3) . . ?
O28 V13 O36 147.1(3) . . ?
O27 V13 O36 89.2(3) . . ?
O13 V13 V3 107.5(3) . . ?
O35 V13 V3 126.9(2) . . ?
O28 V13 V3 40.9(2) . . ?
O27 V13 V3 40.9(2) . . ?
O36 V13 V3 126.2(2) . . ?
O13 V13 V5 110.4(3) . . ?
O35 V13 V5 38.2(2) . . ?
O28 V13 V5 124.3(2) . . ?
O27 V13 V5 122.8(2) . . ?
O36 V13 V5 40.0(2) . . ?
V3 V13 V5 142.04(7) . . ?
O14 V14 O41 106.0(4) . . ?
O14 V14 O19 110.4(4) . . ?
O41 V14 O19 89.2(3) . . ?
O14 V14 O40 108.7(4) . . ?
O41 V14 O40 83.7(3) . . ?
O19 V14 O40 140.7(3) . . ?
O14 V14 O21 108.5(4) . . ?
O41 V14 O21 145.4(3) . . ?
O19 V14 O21 77.0(3) . . ?
O40 V14 O21 87.4(3) . . ?
O14 V14 V6 107.0(4) . . ?
O41 V14 V6 42.1(2) . . ?
O19 V14 V6 125.2(3) . . ?
O40 V14 V6 42.4(2) . . ?
O21 V14 V6 125.6(2) . . ?
O14 V14 V1 111.0(4) . . ?
O41 V14 V1 122.9(2) . . ?
O19 V14 V1 37.8(2) . . ?
O40 V14 V1 121.2(2) . . ?
O21 V14 V1 39.6(2) . . ?
V6 V14 V1 141.96(8) . . ?
O15 V15 O33 114.0(4) . . ?
O15 V15 O40 111.5(4) . . ?
O33 V15 O40 134.4(3) . . ?
O15 V15 O39 104.8(4) . . ?
O33 V15 O39 89.8(3) . . ?
O40 V15 O39 78.3(3) . . ?
O15 V15 O34 103.2(4) . . ?
O33 V15 O34 79.4(3) . . ?
O40 V15 O34 90.9(3) . . ?
O39 V15 O34 152.0(3) . . ?
O15 V15 V4 113.6(3) . . ?
O33 V15 V4 39.2(2) . . ?
O40 V15 V4 118.7(2) . . ?
O39 V15 V4 124.9(2) . . ?
O34 V15 V4 40.2(2) . . ?
O15 V15 V6 112.0(3) . . ?
O33 V15 V6 118.6(2) . . ?
O40 V15 V6 38.3(2) . . ?
O39 V15 V6 40.1(2) . . ?
O34 V15 V6 125.5(2) . . ?
V4 V15 V6 134.36(7) . . ?
Sb1 O16 Sb2 130.7(4) . . ?
Sb4 O17 Sb3 130.4(4) . . ?
Sb5 O18 Sb6 131.1(4) . . ?
V1 O19 V14 104.1(4) . . ?
V1 O19 V7 97.6(4) . . ?
V14 O19 V7 150.7(5) . . ?
Sb3 O20 V11 120.1(4) . . ?
Sb3 O20 V1 138.6(4) . . ?
V11 O20 V1 100.4(3) . . ?
Sb4 O21 V1 137.2(5) . . ?
Sb4 O21 V14 122.0(4) . . ?
V1 O21 V14 100.1(3) . . ?
V11 O22 V1 102.5(4) . . ?
V11 O22 V7 147.8(4) . . ?
V1 O22 V7 94.5(3) . . ?
V2 O23 Sb1 139.7(4) . . ?
V2 O23 V8 98.6(3) . . ?
Sb1 O23 V8 121.5(4) . . ?
V2 O24 V12 98.0(3) . . ?
V2 O24 V7 105.1(4) . . ?
V12 O24 V7 146.5(4) . . ?
V2 O25 V8 101.7(3) . . ?
V2 O25 V12 95.8(3) . . ?
V8 O25 V12 152.5(4) . . ?
V2 O26 Sb2 140.2(4) . . ?
V2 O26 V7 100.7(4) . . ?
Sb2 O26 V7 118.9(4) . . ?
V8 O27 V3 101.1(3) . . ?
V8 O27 V13 149.5(4) . . ?
V3 O27 V13 97.6(3) . . ?
V9 O28 V13 146.7(4) . . ?
V9 O28 V3 102.9(3) . . ?
V13 O28 V3 98.5(3) . . ?
V3 O29 Sb5 138.1(4) . . ?
V3 O29 V9 100.2(3) . . ?
Sb5 O29 V9 121.1(4) . . ?
Sb6 O30 V8 120.7(4) . . ?
Sb6 O30 V3 140.0(4) . . ?
V8 O30 V3 97.9(3) . . ?
V10 O31 V4 104.4(3) . . ?
V10 O31 V9 147.7(4) . . ?
V4 O31 V9 97.6(3) . . ?
V4 O32 Sb3 138.4(4) . . ?
V4 O32 V10 100.2(3) . . ?
Sb3 O32 V10 121.1(3) . . ?
V15 O33 V9 150.3(4) . . ?
V15 O33 V4 101.8(3) . . ?
V9 O33 V4 96.5(3) . . ?
Sb4 O34 V4 139.7(4) . . ?
Sb4 O34 V15 119.9(4) . . ?
V4 O34 V15 99.1(3) . . ?
V10 O35 V13 146.6(4) . . ?
V10 O35 V5 97.7(3) . . ?
V13 O35 V5 103.9(3) . . ?
Sb1 O36 V5 137.3(4) . . ?
Sb1 O36 V13 123.0(4) . . ?
V5 O36 V13 99.6(3) . . ?
V5 O37 V11 102.1(3) . . ?
V5 O37 V10 96.3(3) . . ?
V11 O37 V10 150.1(4) . . ?
Sb2 O38 V5 139.8(4) . . ?
Sb2 O38 V11 120.3(4) . . ?
V5 O38 V11 99.1(4) . . ?
Sb5 O39 V6 138.8(4) . . ?
Sb5 O39 V15 121.2(4) . . ?
V6 O39 V15 99.7(3) . . ?
V6 O40 V14 94.6(3) . . ?
V6 O40 V15 102.9(3) . . ?
V14 O40 V15 151.1(4) . . ?
V14 O41 V6 96.0(3) . . ?
V14 O41 V12 147.1(4) . . ?
V6 O41 V12 104.9(3) . . ?
Sb6 O42 V6 139.6(4) . . ?
Sb6 O42 V12 118.4(4) . . ?
V6 O42 V12 101.1(3) . . ?
C1 N1 C5 108.2(12) . . ?
C1 N1 C3 108.7(11) . . ?
C5 N1 C3 109.0(10) . . ?
N1 C1 C2 114.2(11) . . ?
N1 C1 H1A 108.7 . . ?
C2 C1 H1A 108.7 . . ?
N1 C1 H1B 108.7 . . ?
C2 C1 H1B 108.7 . . ?
H1A C1 H1B 107.6 . . ?
C1 C2 N2 113.5(12) . . ?
C1 C2 H2A 108.9 . . ?
N2 C2 H2A 108.9 . . ?
C1 C2 H2B 108.9 . . ?
N2 C2 H2B 108.9 . . ?
H2A C2 H2B 107.7 . . ?
C2 N2 H1N 109.5 . . ?
C2 N2 H2N 109.5 . . ?
H1N N2 H2N 109.5 . . ?
C2 N2 H3N 109.5 . . ?
H1N N2 H3N 109.5 . . ?
H2N N2 H3N 109.5 . . ?
N1 C3 C4 112.5(10) . . ?
N1 C3 H3A 109.1 . . ?
C4 C3 H3A 109.1 . . ?
N1 C3 H3B 109.1 . . ?
C4 C3 H3B 109.1 . . ?
H3A C3 H3B 107.8 . . ?
N3 C4 C3 112.0(10) . . ?
N3 C4 H4A 109.2 . . ?
C3 C4 H4A 109.2 . . ?
N3 C4 H4B 109.2 . . ?
C3 C4 H4B 109.2 . . ?
H4A C4 H4B 107.9 . . ?
C4 N3 H4N 109.5 . . ?
C4 N3 H5N 109.5 . . ?
H4N N3 H5N 109.5 . . ?
C4 N3 H6N 109.5 . . ?
H4N N3 H6N 109.5 . . ?
H5N N3 H6N 109.5 . . ?
N1 C5 C6 113.3(15) . . ?
N1 C5 H5A 108.9 . . ?
C6 C5 H5A 108.9 . . ?
N1 C5 H5B 108.9 . . ?
C6 C5 H5B 108.9 . . ?
H5A C5 H5B 107.7 . . ?
N4 C6 C5 118.8(18) . . ?
N4 C6 H6A 107.6 . . ?
C5 C6 H6A 107.6 . . ?
N4 C6 H6B 107.6 . . ?
C5 C6 H6B 107.6 . . ?
H6A C6 H6B 107.0 . . ?
C6 N4 H7N 109.5 . . ?
C6 N4 H8N 109.5 . . ?
H7N N4 H8N 109.5 . . ?
C6 N4 H9N 109.5 . . ?
H7N N4 H9N 109.5 . . ?
H8N N4 H9N 109.5 . . ?
C13 N11 C11 113.0(11) . . ?
C13 N11 C15 108.5(10) . . ?
C11 N11 C15 109.6(10) . . ?
N11 C11 C12 113.5(11) . . ?
N11 C11 H11A 108.9 . . ?
C12 C11 H11A 108.9 . . ?
N11 C11 H11B 108.9 . . ?
C12 C11 H11B 108.9 . . ?
H11A C11 H11B 107.7 . . ?
N12 C12 C11 111.2(11) . . ?
N12 C12 H12A 109.4 . . ?
C11 C12 H12A 109.4 . . ?
N12 C12 H12B 109.4 . . ?
C11 C12 H12B 109.4 . . ?
H12A C12 H12B 108.0 . . ?
C12 N12 H10N 109.5 . . ?
C12 N12 H11N 109.5 . . ?
H10N N12 H11N 109.5 . . ?
C12 N12 H12N 109.5 . . ?
H10N N12 H12N 109.5 . . ?
H11N N12 H12N 109.5 . . ?
N11 C13 C14 109.2(11) . . ?
N11 C13 H13A 109.8 . . ?
C14 C13 H13A 109.8 . . ?
N11 C13 H13B 109.8 . . ?
C14 C13 H13B 109.8 . . ?
H13A C13 H13B 108.3 . . ?
N13 C14 C13 108.9(12) . . ?
N13 C14 H14A 109.9 . . ?
C13 C14 H14A 109.9 . . ?
N13 C14 H14B 109.9 . . ?
C13 C14 H14B 109.9 . . ?
H14A C14 H14B 108.3 . . ?
C14 N13 H13N 109.5 . . ?
C14 N13 H14N 109.5 . . ?
H13N N13 H14N 109.5 . . ?
C14 N13 H15N 109.5 . . ?
H13N N13 H15N 109.5 . . ?
H14N N13 H15N 109.5 . . ?
C16 C15 N11 113.3(10) . . ?
C16 C15 H15A 108.9 . . ?
N11 C15 H15A 108.9 . . ?
C16 C15 H15B 108.9 . . ?
N11 C15 H15B 108.9 . . ?
H15A C15 H15B 107.7 . . ?
N14 C16 C15 110.0(15) . . ?
N14 C16 H16A 109.7 . . ?
C15 C16 H16A 109.7 . . ?
N14 C16 H16B 109.7 . . ?
C15 C16 H16B 109.7 . . ?
H16A C16 H16B 108.2 . . ?
C16 N14 H16N 109.5 . . ?
C16 N14 H17N 109.5 . . ?
H16N N14 H17N 109.5 . . ?
C16 N14 H18N 109.5 . . ?
H16N N14 H18N 109.5 . . ?
H17N N14 H18N 109.5 . . ?

loop_
_geom_bond_atom_site_label_1
_geom_bond_atom_site_label_2
_geom_bond_distance
_geom_bond_site_symmetry_2
_geom_bond_publ_flag
Sb1 O16 1.953(8) . ?
Sb1 O23 1.967(7) . ?
Sb1 O36 1.980(7) . ?
Sb2 O38 1.956(8) . ?
Sb2 O16 1.970(8) . ?
Sb2 O26 1.984(8) . ?
Sb3 O20 1.965(8) . ?
Sb3 O17 1.967(8) . ?
Sb3 O32 1.978(7) . ?
Sb4 O34 1.955(8) . ?
Sb4 O21 1.960(8) . ?
Sb4 O17 1.966(8) . ?
Sb5 O39 1.945(8) . ?
Sb5 O18 1.962(8) . ?
Sb5 O29 1.971(8) . ?
Sb6 O42 1.950(7) . ?
Sb6 O30 1.958(7) . ?
Sb6 O18 1.973(9) . ?
V1 O1 1.603(8) . ?
V1 O19 1.923(8) . ?
V1 O21 1.971(8) . ?
V1 O22 1.977(7) . ?
V1 O20 2.005(8) . ?
V1 V7 2.908(3) . ?
V1 V14 3.044(3) . ?
V1 V11 3.078(3) . ?
V2 O2 1.646(8) . ?
V2 O24 1.920(7) . ?
V2 O25 1.928(8) . ?
V2 O26 1.952(8) . ?
V2 O23 1.966(8) . ?
V2 V12 2.906(2) . ?
V2 V8 3.006(2) . ?
V2 V7 3.062(2) . ?
V3 O3 1.622(8) . ?
V3 O27 1.943(7) . ?
V3 O28 1.946(7) . ?
V3 O29 1.960(8) . ?
V3 O30 1.991(8) . ?
V3 V13 2.941(2) . ?
V3 V8 2.999(2) . ?
V3 V9 3.037(2) . ?
V4 O4 1.622(8) . ?
V4 O31 1.930(8) . ?
V4 O33 1.953(7) . ?
V4 O32 1.967(7) . ?
V4 O34 1.978(8) . ?
V4 V9 2.915(2) . ?
V4 V15 3.026(2) . ?
V4 V10 3.043(2) . ?
V5 O5 1.613(8) . ?
V5 O35 1.945(7) . ?
V5 O37 1.950(7) . ?
V5 O36 1.992(7) . ?
V5 O38 1.997(8) . ?
V5 V10 2.920(2) . ?
V5 V11 3.046(2) . ?
V5 V13 3.053(2) . ?
V6 O6 1.629(8) . ?
V6 O41 1.929(7) . ?
V6 O40 1.934(7) . ?
V6 O42 1.976(7) . ?
V6 O39 1.991(8) . ?
V6 V14 2.861(3) . ?
V6 V15 3.044(2) . ?
V6 V12 3.069(2) . ?
V7 O7 1.635(9) . ?
V7 O24 1.935(8) . ?
V7 O19 1.942(8) . ?
V7 O22 1.983(8) . ?
V7 O26 2.023(8) . ?
V8 O8 1.608(7) . ?
V8 O27 1.941(7) . ?
V8 O25 1.948(8) . ?
V8 O30 1.987(8) . ?
V8 O23 1.999(7) . ?
V9 O9 1.650(8) . ?
V9 O28 1.937(8) . ?
V9 O31 1.944(7) . ?
V9 O33 1.953(8) . ?
V9 O29 1.996(8) . ?
V10 O10 1.628(8) . ?
V10 O31 1.922(7) . ?
V10 O35 1.932(7) . ?
V10 O37 1.971(8) . ?
V10 O32 2.000(7) . ?
V11 O11 1.605(8) . ?
V11 O37 1.967(8) . ?
V11 O22 1.970(8) . ?
V11 O20 2.003(8) . ?
V11 O38 2.006(8) . ?
V12 O12 1.635(8) . ?
V12 O24 1.931(8) . ?
V12 O41 1.943(7) . ?
V12 O25 1.988(7) . ?
V12 O42 2.001(8) . ?
V13 O13 1.625(7) . ?
V13 O35 1.932(7) . ?
V13 O28 1.937(7) . ?
V13 O27 1.965(7) . ?
V13 O36 2.006(7) . ?
V14 O14 1.614(8) . ?
V14 O41 1.921(8) . ?
V14 O19 1.938(8) . ?
V14 O40 1.959(7) . ?
V14 O21 1.998(9) . ?
V15 O15 1.618(8) . ?
V15 O33 1.946(8) . ?
V15 O40 1.960(7) . ?
V15 O39 1.992(7) . ?
V15 O34 2.000(8) . ?
N1 C1 1.473(17) . ?
N1 C5 1.473(17) . ?
N1 C3 1.482(16) . ?
C1 C2 1.48(2) . ?
C1 H1A 0.9700 . ?
C1 H1B 0.9700 . ?
C2 N2 1.505(19) . ?
C2 H2A 0.9700 . ?
C2 H2B 0.9700 . ?
N2 H1N 0.8900 . ?
N2 H2N 0.8900 . ?
N2 H3N 0.8900 . ?
C3 C4 1.502(19) . ?
C3 H3A 0.9700 . ?
C3 H3B 0.9700 . ?
C4 N3 1.471(17) . ?
C4 H4A 0.9700 . ?
C4 H4B 0.9700 . ?
N3 H4N 0.8900 . ?
N3 H5N 0.8900 . ?
N3 H6N 0.8900 . ?
C5 C6 1.48(2) . ?
C5 H5A 0.9700 . ?
C5 H5B 0.9700 . ?
C6 N4 1.34(3) . ?
C6 H6A 0.9700 . ?
C6 H6B 0.9700 . ?
N4 H7N 0.8900 . ?
N4 H8N 0.8900 . ?
N4 H9N 0.8900 . ?
N11 C13 1.449(16) . ?
N11 C11 1.466(16) . ?
N11 C15 1.512(16) . ?
C11 C12 1.51(2) . ?
C11 H11A 0.9700 . ?
C11 H11B 0.9700 . ?
C12 N12 1.482(17) . ?
C12 H12A 0.9700 . ?
C12 H12B 0.9700 . ?
N12 H10N 0.8900 . ?
N12 H11N 0.8900 . ?
N12 H12N 0.8900 . ?
C13 C14 1.55(2) . ?
C13 H13A 0.9700 . ?
C13 H13B 0.9700 . ?
C14 N13 1.48(2) . ?
C14 H14A 0.9700 . ?
C14 H14B 0.9700 . ?
N13 H13N 0.8900 . ?
N13 H14N 0.8900 . ?
N13 H15N 0.8900 . ?
C15 C16 1.50(2) . ?
C15 H15A 0.9700 . ?
C15 H15B 0.9700 . ?
C16 N14 1.49(2) . ?
C16 H16A 0.9700 . ?
C16 H16B 0.9700 . ?
N14 H16N 0.8900 . ?
N14 H17N 0.8900 . ?
N14 H18N 0.8900 . ?
